data_4003123
loop_
_publ_author_name
'Wang, Jiliang'
'Price, Randi S.'
'Leem, Gyu'
'Jiang, Junlin'
'Abboud, Khalil A.'
'Schanze, Kirk S.'

_publ_section_title
;
 Interaction of a Poly(phenylene vinylene) with an Organometallic Lewis
 Acid Additive: Fundamentals and Application in Polymer Solar Cells
;
_journal_issue 17
_journal_name_full 'Chemistry of Materials'
_journal_page_first 5968
_journal_paper_doi 10.1021/acs.chemmater.8b02152
_journal_volume 30
_journal_year 2018
_chemical_formula_sum 'C47 H32 Cl2 F12 Hg3 O2'
_chemical_formula_weight 1529.39
_space_group_crystal_system triclinic
_space_group_IT_number 2
_space_group_name_Hall '-P 1'
_space_group_name_H-M_alt 'P -1'
_atom_sites_solution_hydrogens geom
_audit_creation_method SHELXL-2013
_audit_update_record
;
2014-10-28 # Formatted by publCIF

;
_cell_angle_alpha 80.4131(11)
_cell_angle_beta 76.9370(11)
_cell_angle_gamma 76.3263(11)
_cell_formula_units_Z 2
_cell_length_a 11.3599(7)
_cell_length_b 12.3868(8)
_cell_length_c 16.3945(10)
_cell_measurement_reflns_used 9147
_cell_measurement_temperature 100(2)
_cell_measurement_theta_max 28.0
_cell_measurement_theta_min 2.0
_cell_volume 2167.9(2)
_computing_cell_refinement 'Bruker APEX2'
_computing_data_collection 'Bruker APEX2 (Bruker, 2008)'
_computing_data_reduction 'Bruker SAINT (Bruker, 2008)'
_computing_molecular_graphics 'SHELXL-2013 (Sheldrick, 2013)'
_computing_publication_material 'SHELXL-2013 (Sheldrick, 2013)'
_computing_structure_refinement 'SHELXL-2013 (Sheldrick, 2013)'
_computing_structure_solution 'SHELXL-2013 (Sheldrick, 2013)'
_diffrn_ambient_temperature 100(2)
_diffrn_measured_fraction_theta_full 1.000
_diffrn_measured_fraction_theta_max 1.000
_diffrn_measurement_device_type 'Bruker APEX-II DUO'
_diffrn_measurement_method 'phi and omega scans'
_diffrn_radiation_type MoK\a
_diffrn_radiation_wavelength 0.71073
_diffrn_reflns_av_R_equivalents 0.0319
_diffrn_reflns_av_unetI/netI 0.0215
_diffrn_reflns_Laue_measured_fraction_full 1.000
_diffrn_reflns_Laue_measured_fraction_max 1.000
_diffrn_reflns_limit_h_max 14
_diffrn_reflns_limit_h_min -14
_diffrn_reflns_limit_k_max 16
_diffrn_reflns_limit_k_min -16
_diffrn_reflns_limit_l_max 20
_diffrn_reflns_limit_l_min -21
_diffrn_reflns_number 45296
_diffrn_reflns_point_group_measured_fraction_full 1.000
_diffrn_reflns_point_group_measured_fraction_max 1.000
_diffrn_reflns_theta_full 25.242
_diffrn_reflns_theta_max 27.500
_diffrn_reflns_theta_min 1.284
_diffrn_source 'fine-focus sealed tube'
_exptl_absorpt_coefficient_mu 10.812
_exptl_absorpt_correction_T_max 0.7786
_exptl_absorpt_correction_T_min 0.3136
_exptl_absorpt_correction_type analytical
_exptl_absorpt_process_details 'based on measured indexed crystal faces, Bruker SHELXTL  v6.14 (Bruker 2008)'
_exptl_crystal_colour yellow
_exptl_crystal_density_diffrn 2.343
_exptl_crystal_description plates
_exptl_crystal_F_000 1424
_exptl_crystal_size_max 0.254
_exptl_crystal_size_mid 0.098
_exptl_crystal_size_min 0.038
_refine_diff_density_max 1.163
_refine_diff_density_min -0.911
_refine_diff_density_rms 0.114
_refine_ls_extinction_method none
_refine_ls_goodness_of_fit_ref 1.094
_refine_ls_hydrogen_treatment constr
_refine_ls_matrix_type full
_refine_ls_number_parameters 595
_refine_ls_number_reflns 9940
_refine_ls_number_restraints 0
_refine_ls_restrained_S_all 1.094
_refine_ls_R_factor_all 0.0198
_refine_ls_R_factor_gt 0.0161
_refine_ls_shift/su_max 0.004
_refine_ls_shift/su_mean 0.000
_refine_ls_structure_factor_coef Fsqd
_refine_ls_weighting_details 'w=1/[\s^2^(Fo^2^)+(0.0238P)^2^+0.7320P] where P=(Fo^2^+2Fc^2^)/3'
_refine_ls_weighting_scheme calc
_refine_ls_wR_factor_gt 0.0373
_refine_ls_wR_factor_ref 0.0450
_reflns_Friedel_coverage 0.000
_reflns_number_gt 8987
_reflns_number_total 9940
_reflns_threshold_expression 'I > 2\s(I)'
_cod_data_source_file cm8b02152_si_002.cif
_cod_data_source_block jili1
_cod_database_code 4003123
_shelx_space_group_comment
; 
The symmetry employed for this shelxl refinement is uniquely defined 
by the following loop, which should always be used as a source of 
symmetry information in preference to the above space-group names. 
They are only intended as comments. 
;
_shelx_estimated_absorpt_t_min 0.170
_shelx_estimated_absorpt_t_max 0.684
_shelxl_version_number 2013-3

loop_
_space_group_symop_operation_xyz
'x, y, z'
'-x, -y, -z'

loop_
_atom_site_label
_atom_site_type_symbol
_atom_site_fract_x
_atom_site_fract_y
_atom_site_fract_z
_atom_site_U_iso_or_equiv
_atom_site_adp_type
_atom_site_occupancy
_atom_site_site_symmetry_order
_atom_site_calc_flag
_atom_site_refinement_flags_posn
_atom_site_refinement_flags_adp
Hg1 Hg 0.17513(2) -0.97713(2) 0.26602(2) 0.01477(3) Uani 1 1 d . .
Hg2 Hg 0.19023(2) -1.27622(2) 0.31251(2) 0.01603(3) Uani 1 1 d . .
Hg3 Hg 0.47031(2) -1.17129(2) 0.24678(2) 0.01480(3) Uani 1 1 d . .
F1 F -0.11040(18) -0.86187(15) 0.29347(12) 0.0248(4) Uani 1 1 d . .
F2 F -0.31770(17) -0.94455(17) 0.33557(12) 0.0257(4) Uani 1 1 d . .
F3 F -0.30367(17) -1.16977(17) 0.36960(12) 0.0274(4) Uani 1 1 d . .
F4 F -0.08194(19) -1.31012(16) 0.36804(12) 0.0273(4) Uani 1 1 d . .
F5 F 0.26935(18) -1.54151(16) 0.33378(12) 0.0271(4) Uani 1 1 d . .
F6 F 0.4914(2) -1.68225(15) 0.32514(12) 0.0288(5) Uani 1 1 d . .
F7 F 0.70237(19) -1.60172(17) 0.28598(13) 0.0313(5) Uani 1 1 d . .
F8 F 0.69092(18) -1.37842(17) 0.25852(13) 0.0282(4) Uani 1 1 d . .
F9 F 0.67503(17) -1.02933(17) 0.17974(12) 0.0256(4) Uani 1 1 d . .
F10 F 0.66621(19) -0.80707(18) 0.14123(13) 0.0323(5) Uani 1 1 d . .
F11 F 0.4455(2) -0.66036(16) 0.15710(12) 0.0294(5) Uani 1 1 d . .
F12 F 0.23305(18) -0.73472(15) 0.21060(12) 0.0249(4) Uani 1 1 d . .
C1 C 0.0174(3) -1.0440(3) 0.30538(18) 0.0167(6) Uani 1 1 d . .
C2 C -0.0988(3) -0.9744(3) 0.31023(18) 0.0176(6) Uani 1 1 d . .
C3 C -0.2068(3) -1.0147(3) 0.33161(19) 0.0201(7) Uani 1 1 d . .
C4 C -0.1998(3) -1.1285(3) 0.35002(19) 0.0207(7) Uani 1 1 d . .
C5 C -0.0850(3) -1.1984(3) 0.34754(19) 0.0202(7) Uani 1 1 d . .
C6 C 0.0243(3) -1.1604(3) 0.32543(18) 0.0171(6) Uani 1 1 d . .
C7 C 0.3621(3) -1.3827(3) 0.29610(18) 0.0173(6) Uani 1 1 d . .
C8 C 0.3725(3) -1.4975(3) 0.31207(19) 0.0201(7) Uani 1 1 d . .
C9 C 0.4850(3) -1.5714(2) 0.30861(19) 0.0195(7) Uani 1 1 d . .
C10 C 0.5918(3) -1.5300(3) 0.2890(2) 0.0219(7) Uani 1 1 d . .
C11 C 0.5831(3) -1.4158(3) 0.27358(19) 0.0193(6) Uani 1 1 d . .
C12 C 0.4725(3) -1.3410(3) 0.27550(18) 0.0167(6) Uani 1 1 d . .
C13 C 0.4561(3) -0.9997(3) 0.21718(18) 0.0172(6) Uani 1 1 d . .
C14 C 0.5625(3) -0.9585(3) 0.18888(19) 0.0191(6) Uani 1 1 d . .
C15 C 0.5606(3) -0.8455(3) 0.16836(19) 0.0216(7) Uani 1 1 d . .
C16 C 0.4485(3) -0.7710(3) 0.17628(19) 0.0210(7) Uani 1 1 d . .
C17 C 0.3410(3) -0.8118(3) 0.20409(18) 0.0178(6) Uani 1 1 d . .
C18 C 0.3407(3) -0.9237(3) 0.22473(17) 0.0165(6) Uani 1 1 d . .
O1 O 0.5873(3) -0.2215(3) 0.05498(18) 0.0478(8) Uani 1 1 d . .
O2 O 0.24907(19) -0.40814(16) 0.51607(13) 0.0153(4) Uani 1 1 d . .
C21 C 0.6270(5) -0.4579(5) 0.0377(4) 0.0681(16) Uani 1 1 d . .
H21A H 0.6451 -0.5365 0.0619 0.102 Uiso 1 1 calc R U
H21B H 0.6297 -0.4539 -0.0229 0.102 Uiso 1 1 calc R U
H21C H 0.5445 -0.4217 0.0652 0.102 Uiso 1 1 calc R U
C22 C 0.7223(4) -0.3986(5) 0.0514(3) 0.0542(14) Uani 1 1 d . .
H22A H 0.7199 -0.4055 0.1127 0.065 Uiso 1 1 calc R U
H22B H 0.8051 -0.4381 0.0251 0.065 Uiso 1 1 calc R U
C23 C 0.7076(4) -0.2789(4) 0.0180(2) 0.0452(12) Uani 1 1 d . .
H23A H 0.7718 -0.2471 0.0319 0.054 Uiso 1 1 calc R U
H23B H 0.7171 -0.2701 -0.0442 0.054 Uiso 1 1 calc R U
C24 C 0.5475(4) -0.1120(4) 0.0251(2) 0.0402(10) Uani 1 1 d . .
C25 C 0.6254(4) -0.0370(4) -0.0097(2) 0.0400(11) Uani 1 1 d . .
H25A H 0.7121 -0.0640 -0.0163 0.048 Uiso 1 1 calc R U
C26 C 0.4183(4) -0.0744(4) 0.0346(2) 0.0391(10) Uani 1 1 d . .
C27 C 0.3389(4) -0.1591(4) 0.0694(2) 0.039(1) Uani 1 1 d . .
H27A H 0.3794 -0.2332 0.0860 0.047 Uiso 1 1 calc R U
C28 C 0.2176(4) -0.1392(4) 0.0788(2) 0.0388(9) Uani 1 1 d . .
H28A H 0.1770 -0.0644 0.0643 0.047 Uiso 1 1 calc R U
C29 C 0.1391(4) -0.2233(3) 0.1101(2) 0.0329(9) Uani 1 1 d . .
C30 C 0.1881(4) -0.3387(4) 0.1274(2) 0.0356(9) Uani 1 1 d . .
H30A H 0.2750 -0.3657 0.1177 0.043 Uiso 1 1 calc R U
C31 C 0.1094(4) -0.4129(3) 0.1588(2) 0.0333(8) Uani 1 1 d . .
H31A H 0.1421 -0.4904 0.1711 0.040 Uiso 1 1 calc R U
C32 C -0.0165(4) -0.3728(3) 0.1720(2) 0.0298(8) Uani 1 1 d . .
H32A H -0.0706 -0.4233 0.1933 0.036 Uiso 1 1 calc R U
C33 C -0.0653(4) -0.2596(3) 0.1544(2) 0.0309(8) Uani 1 1 d . .
H33A H -0.1523 -0.2332 0.1635 0.037 Uiso 1 1 calc R U
C34 C 0.0120(4) -0.1861(3) 0.1241(2) 0.0345(9) Uani 1 1 d . .
H34A H -0.0220 -0.1087 0.1124 0.041 Uiso 1 1 calc R U
C41 C 0.0274(3) -0.3490(3) 0.6485(2) 0.0247(7) Uani 1 1 d . .
H41A H -0.0564 -0.3041 0.6622 0.037 Uiso 1 1 calc R U
H41B H 0.0869 -0.2997 0.6337 0.037 Uiso 1 1 calc R U
H41C H 0.0453 -0.4027 0.6975 0.037 Uiso 1 1 calc R U
C42 C 0.0372(3) -0.4118(3) 0.5742(2) 0.0185(6) Uani 1 1 d . .
H42A H -0.0240 -0.4605 0.5891 0.022 Uiso 1 1 calc R U
H42B H 0.0171 -0.3573 0.5253 0.022 Uiso 1 1 calc R U
C43 C 0.1651(3) -0.4826(2) 0.5497(2) 0.0168(6) Uani 1 1 d . .
H43A H 0.1903 -0.5316 0.5997 0.020 Uiso 1 1 calc R U
H43B H 0.1656 -0.5303 0.5068 0.020 Uiso 1 1 calc R U
C44 C 0.3728(3) -0.4554(2) 0.50839(17) 0.0130(6) Uani 1 1 d . .
C45 C 0.4559(3) -0.3823(2) 0.48901(17) 0.0126(6) Uani 1 1 d . .
C46 C 0.5820(3) -0.4301(2) 0.48155(17) 0.0140(6) Uani 1 1 d . .
H46A H 0.6391 -0.3818 0.4690 0.017 Uiso 1 1 calc R U
C47 C 0.4235(3) -0.2599(2) 0.47521(17) 0.0139(6) Uani 1 1 d . .
H47A H 0.4917 -0.2238 0.4625 0.017 Uiso 1 1 calc R U
C48 C 0.3120(3) -0.1904(2) 0.47770(18) 0.0145(6) Uani 1 1 d . .
H48A H 0.2411 -0.2229 0.4906 0.017 Uiso 1 1 calc R U
C49 C 0.2929(3) -0.0673(2) 0.46166(17) 0.0129(6) Uani 1 1 d . .
C50 C 0.3895(3) -0.0089(2) 0.44052(18) 0.0157(6) Uani 1 1 d . .
H50A H 0.4726 -0.0494 0.4356 0.019 Uiso 1 1 calc R U
C51 C 0.3654(3) 0.1069(3) 0.42668(18) 0.0175(6) Uani 1 1 d . .
H51A H 0.4319 0.1452 0.4122 0.021 Uiso 1 1 calc R U
C52 C 0.2440(3) 0.1676(2) 0.43396(19) 0.0182(6) Uani 1 1 d . .
H52A H 0.2275 0.2471 0.4251 0.022 Uiso 1 1 calc R U
C53 C 0.1482(3) 0.1113(3) 0.45418(19) 0.0185(6) Uani 1 1 d . .
H53A H 0.0654 0.1521 0.4582 0.022 Uiso 1 1 calc R U
C54 C 0.1721(3) -0.0046(2) 0.46861(18) 0.0160(6) Uani 1 1 d . .
H54A H 0.1050 -0.0421 0.4835 0.019 Uiso 1 1 calc R U
C61 C 0.9070(4) 0.2687(3) 0.0989(3) 0.0328(8) Uani 1 1 d . .
H61A H 0.8678 0.2896 0.0488 0.039 Uiso 1 1 calc R U
H61B H 0.8406 0.2665 0.1496 0.039 Uiso 1 1 calc R U
Cl1 Cl 1.00420(11) 0.13433(8) 0.09349(6) 0.0431(3) Uani 1 1 d . .
Cl2 Cl 0.98937(11) 0.3697(1) 0.10310(8) 0.0540(3) Uani 1 1 d . .

loop_
_atom_site_aniso_label
_atom_site_aniso_U_11
_atom_site_aniso_U_22
_atom_site_aniso_U_33
_atom_site_aniso_U_23
_atom_site_aniso_U_13
_atom_site_aniso_U_12
Hg1 0.01281(6) 0.01668(6) 0.01510(6) -0.00169(4) -0.00195(4) -0.00449(4)
Hg2 0.01367(6) 0.01624(6) 0.01747(6) -0.00029(4) -0.00202(4) -0.00384(4)
Hg3 0.01411(6) 0.01562(6) 0.01504(6) -0.00191(4) -0.00288(4) -0.00371(4)
F1 0.0225(11) 0.0177(9) 0.0335(10) -0.0052(8) -0.0057(8) -0.0014(8)
F2 0.0137(10) 0.0338(11) 0.0287(10) -0.0099(8) -0.0046(8) 0.0015(8)
F3 0.0151(10) 0.0362(11) 0.0323(10) -0.0048(9) -0.0007(8) -0.0113(9)
F4 0.0246(11) 0.0215(10) 0.0346(11) 0.0033(8) -0.0017(9) -0.0109(9)
F5 0.0237(11) 0.0214(10) 0.0364(11) 0.0018(8) -0.0047(9) -0.0099(8)
F6 0.0391(13) 0.0145(9) 0.0319(10) 0.0011(8) -0.0116(9) -0.0023(9)
F7 0.0228(11) 0.0272(11) 0.0413(12) -0.0055(9) -0.0116(9) 0.0060(9)
F8 0.0174(10) 0.0300(11) 0.0386(11) -0.0059(9) -0.0073(9) -0.0044(9)
F9 0.0155(10) 0.0304(11) 0.031(1) -0.0063(8) -0.0025(8) -0.0048(8)
F10 0.0253(11) 0.0367(12) 0.0388(11) 0.0006(9) -0.0029(9) -0.0206(10)
F11 0.0410(13) 0.0196(10) 0.0289(10) 0.0020(8) -0.0064(9) -0.0129(9)
F12 0.0253(11) 0.0190(9) 0.0264(10) -0.0003(8) -0.0026(8) -0.0006(8)
C1 0.0143(15) 0.0217(15) 0.0151(14) -0.0035(11) -0.0019(12) -0.0057(13)
C2 0.0193(16) 0.0190(15) 0.0155(14) -0.0041(11) -0.0039(12) -0.0039(13)
C3 0.0135(16) 0.0306(17) 0.0170(14) -0.0093(13) -0.0051(12) 0.0005(13)
C4 0.0142(16) 0.0324(18) 0.0177(15) -0.0037(13) -0.0003(12) -0.0110(14)
C5 0.0207(17) 0.0209(16) 0.0193(15) 0.0003(12) -0.0023(13) -0.0082(13)
C6 0.0128(15) 0.0222(15) 0.0152(14) -0.0009(11) -0.0021(11) -0.0032(12)
C7 0.0198(16) 0.0181(15) 0.0141(14) -0.0023(11) -0.0052(12) -0.0019(13)
C8 0.0218(17) 0.0216(16) 0.0186(15) -0.0002(12) -0.0044(13) -0.0087(13)
C9 0.0276(18) 0.0113(14) 0.0203(15) -0.0014(11) -0.0080(13) -0.0025(13)
C10 0.0213(17) 0.0202(16) 0.0210(15) -0.0040(12) -0.0090(13) 0.0075(13)
C11 0.0177(16) 0.0242(16) 0.0173(14) -0.0032(12) -0.0042(12) -0.0056(13)
C12 0.0207(16) 0.0168(14) 0.0123(13) -0.0025(11) -0.0034(12) -0.0029(12)
C13 0.0205(16) 0.0196(15) 0.0135(14) -0.0025(11) -0.0029(12) -0.0080(13)
C14 0.0153(16) 0.0244(16) 0.0187(15) -0.0038(12) -0.0053(12) -0.0035(13)
C15 0.0206(17) 0.0295(18) 0.0190(15) -0.0026(13) -0.0010(13) -0.0164(14)
C16 0.0316(19) 0.0176(15) 0.0155(14) -0.0001(12) -0.0032(13) -0.0109(14)
C17 0.0181(16) 0.0200(15) 0.0149(14) -0.0032(12) -0.0029(12) -0.0023(13)
C18 0.0187(16) 0.0221(15) 0.0109(13) -0.0021(11) -0.0020(11) -0.0091(13)
O1 0.0328(17) 0.073(2) 0.0394(16) -0.0208(15) 0.0131(13) -0.0243(16)
O2 0.0088(10) 0.0116(10) 0.0237(11) 0.0006(8) -0.0021(8) -0.0016(8)
C21 0.064(4) 0.066(4) 0.081(4) -0.027(3) -0.038(3) 0.010(3)
C22 0.029(2) 0.099(4) 0.027(2) 0.009(2) -0.0021(17) -0.014(3)
C23 0.023(2) 0.089(4) 0.0225(18) -0.001(2) -0.0011(16) -0.018(2)
C24 0.029(2) 0.076(3) 0.0218(18) -0.0242(19) 0.0071(16) -0.023(2)
C25 0.023(2) 0.080(3) 0.0247(18) -0.027(2) 0.0081(15) -0.024(2)
C26 0.032(2) 0.071(3) 0.0238(18) -0.0261(19) 0.0068(16) -0.026(2)
C27 0.032(2) 0.065(3) 0.0242(18) -0.0189(18) 0.0011(16) -0.015(2)
C28 0.034(2) 0.047(2) 0.038(2) -0.0147(18) 0.0015(18) -0.014(2)
C29 0.051(3) 0.038(2) 0.0172(16) -0.0087(14) -0.0022(16) -0.0250(19)
C30 0.028(2) 0.055(3) 0.0304(19) -0.0167(18) -0.0041(16) -0.0153(19)
C31 0.033(2) 0.035(2) 0.037(2) -0.0084(16) -0.0121(17) -0.0085(17)
C32 0.030(2) 0.0314(19) 0.0332(19) -0.0063(15) -0.0082(16) -0.0130(16)
C33 0.034(2) 0.0324(19) 0.0304(18) -0.0095(15) -0.0108(16) -0.0064(17)
C34 0.043(2) 0.036(2) 0.0285(19) -0.0083(16) -0.0101(17) -0.0108(18)
C41 0.0174(17) 0.0267(17) 0.0241(16) -0.0021(13) -0.0019(13) 0.0044(14)
C42 0.0102(15) 0.0182(15) 0.0258(16) -0.0002(12) -0.0025(12) -0.0032(12)
C43 0.0108(15) 0.0137(14) 0.0263(16) -0.0002(12) -0.0032(12) -0.0049(12)
C44 0.0089(14) 0.0155(14) 0.0128(13) -0.0008(10) -0.0016(11) 0.0000(11)
C45 0.0123(14) 0.0128(13) 0.0116(13) -0.0017(10) -0.0015(11) -0.0009(11)
C46 0.0126(15) 0.0128(13) 0.0163(14) -0.0004(11) -0.0025(11) -0.0032(11)
C47 0.0148(15) 0.0137(14) 0.0132(13) -0.0021(11) -0.0029(11) -0.0023(12)
C48 0.0133(15) 0.0149(14) 0.0155(13) -0.0016(11) -0.0030(11) -0.0032(12)
C49 0.0146(15) 0.0127(13) 0.0121(13) -0.0011(10) -0.0048(11) -0.0023(11)
C50 0.0144(15) 0.0142(14) 0.0180(14) 0.0000(11) -0.0060(12) -0.0002(12)
C51 0.0193(16) 0.0168(15) 0.0187(14) 0.0000(12) -0.0066(12) -0.0068(13)
C52 0.0244(17) 0.0099(13) 0.0196(15) 0.0001(11) -0.0060(13) -0.0016(12)
C53 0.0158(16) 0.0162(15) 0.0199(15) -0.0023(12) -0.0039(12) 0.0042(12)
C54 0.0151(15) 0.0163(15) 0.0150(14) -0.0008(11) -0.0031(12) -0.0007(12)
C61 0.030(2) 0.0223(18) 0.047(2) -0.0038(16) -0.0123(17) -0.0022(16)
Cl1 0.0531(7) 0.0271(5) 0.0356(5) 0.0030(4) -0.0003(4) 0.0051(4)
Cl2 0.0381(6) 0.0502(6) 0.0789(8) -0.0268(6) 0.0049(6) -0.0214(5)

loop_
_atom_type_symbol
_atom_type_description
_atom_type_scat_dispersion_real
_atom_type_scat_dispersion_imag
_atom_type_scat_source
C C 0.0033 0.0016 'International Tables Vol C Tables 4.2.6.8 and 6.1.1.4'
H H 0.0000 0.0000 'International Tables Vol C Tables 4.2.6.8 and 6.1.1.4'
O O 0.0106 0.0060 'International Tables Vol C Tables 4.2.6.8 and 6.1.1.4'
F F 0.0171 0.0103 'International Tables Vol C Tables 4.2.6.8 and 6.1.1.4'
Cl Cl 0.1484 0.1585 'International Tables Vol C Tables 4.2.6.8 and 6.1.1.4'
Hg Hg -2.3894 9.2266 'International Tables Vol C Tables 4.2.6.8 and 6.1.1.4'

loop_
_geom_angle_atom_site_label_1
_geom_angle_atom_site_label_2
_geom_angle_atom_site_label_3
_geom_angle
_geom_angle_site_symmetry_1
_geom_angle_site_symmetry_3
C18 Hg1 C1 175.22(13) . .
C7 Hg2 C6 175.98(12) . .
C12 Hg3 C13 176.22(13) . .
C2 C1 C6 118.1(3) . .
C2 C1 Hg1 120.3(2) . .
C6 C1 Hg1 121.6(2) . .
F1 C2 C3 116.9(3) . .
F1 C2 C1 120.3(3) . .
C3 C2 C1 122.8(3) . .
F2 C3 C4 120.0(3) . .
F2 C3 C2 121.0(3) . .
C4 C3 C2 119.0(3) . .
F3 C4 C3 120.1(3) . .
F3 C4 C5 121.2(3) . .
C3 C4 C5 118.8(3) . .
F4 C5 C4 117.0(3) . .
F4 C5 C6 119.7(3) . .
C4 C5 C6 123.3(3) . .
C5 C6 C1 118.0(3) . .
C5 C6 Hg2 118.9(2) . .
C1 C6 Hg2 122.8(2) . .
C8 C7 C12 117.8(3) . .
C8 C7 Hg2 120.6(2) . .
C12 C7 Hg2 121.4(2) . .
F5 C8 C9 117.3(3) . .
F5 C8 C7 120.0(3) . .
C9 C8 C7 122.6(3) . .
F6 C9 C10 119.9(3) . .
F6 C9 C8 120.9(3) . .
C10 C9 C8 119.1(3) . .
F7 C10 C11 121.5(3) . .
F7 C10 C9 119.5(3) . .
C11 C10 C9 119.0(3) . .
F8 C11 C12 120.3(3) . .
F8 C11 C10 116.9(3) . .
C12 C11 C10 122.8(3) . .
C11 C12 C7 118.6(3) . .
C11 C12 Hg3 119.7(2) . .
C7 C12 Hg3 121.7(2) . .
C14 C13 C18 118.9(3) . .
C14 C13 Hg3 118.9(2) . .
C18 C13 Hg3 122.2(2) . .
F9 C14 C13 120.4(3) . .
F9 C14 C15 117.3(3) . .
C13 C14 C15 122.3(3) . .
F10 C15 C16 119.8(3) . .
F10 C15 C14 121.2(3) . .
C16 C15 C14 119.0(3) . .
F11 C16 C15 119.6(3) . .
F11 C16 C17 121.3(3) . .
C15 C16 C17 119.1(3) . .
F12 C17 C18 120.5(3) . .
F12 C17 C16 116.6(3) . .
C18 C17 C16 122.9(3) . .
C17 C18 C13 117.8(3) . .
C17 C18 Hg1 120.2(2) . .
C13 C18 Hg1 121.9(2) . .
C24 O1 C23 118.7(3) . .
C44 O2 C43 116.3(2) . .
C22 C21 H21A 109.5 . .
C22 C21 H21B 109.5 . .
H21A C21 H21B 109.5 . .
C22 C21 H21C 109.5 . .
H21A C21 H21C 109.5 . .
H21B C21 H21C 109.5 . .
C23 C22 C21 116.0(4) . .
C23 C22 H22A 108.3 . .
C21 C22 H22A 108.3 . .
C23 C22 H22B 108.3 . .
C21 C22 H22B 108.3 . .
H22A C22 H22B 107.4 . .
O1 C23 C22 108.6(3) . .
O1 C23 H23A 110.0 . .
C22 C23 H23A 110.0 . .
O1 C23 H23B 110.0 . .
C22 C23 H23B 110.0 . .
H23A C23 H23B 108.4 . .
O1 C24 C25 124.3(4) . .
O1 C24 C26 115.9(4) . .
C25 C24 C26 119.7(4) . .
C26 C25 C24 122.8(4) 2_655 .
C26 C25 H25A 118.6 2_655 .
C24 C25 H25A 118.6 . .
C25 C26 C24 117.4(4) 2_655 .
C25 C26 C27 124.9(4) 2_655 .
C24 C26 C27 117.7(4) . .
C28 C27 C26 125.4(4) . .
C28 C27 H27A 117.3 . .
C26 C27 H27A 117.3 . .
C27 C28 C29 125.7(4) . .
C27 C28 H28A 117.1 . .
C29 C28 H28A 117.1 . .
C34 C29 C30 118.9(3) . .
C34 C29 C28 118.1(4) . .
C30 C29 C28 122.9(4) . .
C31 C30 C29 120.1(4) . .
C31 C30 H30A 119.9 . .
C29 C30 H30A 119.9 . .
C32 C31 C30 119.4(4) . .
C32 C31 H31A 120.3 . .
C30 C31 H31A 120.3 . .
C31 C32 C33 120.8(4) . .
C31 C32 H32A 119.6 . .
C33 C32 H32A 119.6 . .
C34 C33 C32 120.0(4) . .
C34 C33 H33A 120.0 . .
C32 C33 H33A 120.0 . .
C33 C34 C29 120.8(4) . .
C33 C34 H34A 119.6 . .
C29 C34 H34A 119.6 . .
C42 C41 H41A 109.5 . .
C42 C41 H41B 109.5 . .
H41A C41 H41B 109.5 . .
C42 C41 H41C 109.5 . .
H41A C41 H41C 109.5 . .
H41B C41 H41C 109.5 . .
C43 C42 C41 112.0(3) . .
C43 C42 H42A 109.2 . .
C41 C42 H42A 109.2 . .
C43 C42 H42B 109.2 . .
C41 C42 H42B 109.2 . .
H42A C42 H42B 107.9 . .
O2 C43 C42 107.9(2) . .
O2 C43 H43A 110.1 . .
C42 C43 H43A 110.1 . .
O2 C43 H43B 110.1 . .
C42 C43 H43B 110.1 . .
H43A C43 H43B 108.4 . .
O2 C44 C46 123.1(3) . 2_646
O2 C44 C45 117.4(2) . .
C46 C44 C45 119.5(3) 2_646 .
C46 C45 C44 117.6(3) . .
C46 C45 C47 116.2(3) . .
C44 C45 C47 126.3(3) . .
C44 C46 C45 122.9(3) 2_646 .
C44 C46 H46A 118.5 2_646 .
C45 C46 H46A 118.5 . .
C48 C47 C45 130.1(3) . .
C48 C47 H47A 115.0 . .
C45 C47 H47A 115.0 . .
C47 C48 C49 124.3(3) . .
C47 C48 H48A 117.8 . .
C49 C48 H48A 117.8 . .
C54 C49 C50 117.7(3) . .
C54 C49 C48 118.7(3) . .
C50 C49 C48 123.6(3) . .
C51 C50 C49 120.8(3) . .
C51 C50 H50A 119.6 . .
C49 C50 H50A 119.6 . .
C50 C51 C52 120.4(3) . .
C50 C51 H51A 119.8 . .
C52 C51 H51A 119.8 . .
C53 C52 C51 119.4(3) . .
C53 C52 H52A 120.3 . .
C51 C52 H52A 120.3 . .
C52 C53 C54 120.3(3) . .
C52 C53 H53A 119.8 . .
C54 C53 H53A 119.8 . .
C53 C54 C49 121.4(3) . .
C53 C54 H54A 119.3 . .
C49 C54 H54A 119.3 . .
Cl2 C61 Cl1 111.5(2) . .
Cl2 C61 H61A 109.3 . .
Cl1 C61 H61A 109.3 . .
Cl2 C61 H61B 109.3 . .
Cl1 C61 H61B 109.3 . .
H61A C61 H61B 108.0 . .

loop_
_geom_bond_atom_site_label_1
_geom_bond_atom_site_label_2
_geom_bond_distance
_geom_bond_site_symmetry_2
Hg1 C18 2.074(3) .
Hg1 C1 2.077(3) .
Hg2 C7 2.071(3) .
Hg2 C6 2.073(3) .
Hg3 C12 2.072(3) .
Hg3 C13 2.076(3) .
F1 C2 1.356(4) .
F2 C3 1.345(4) .
F3 C4 1.348(4) .
F4 C5 1.362(4) .
F5 C8 1.359(4) .
F6 C9 1.342(3) .
F7 C10 1.352(4) .
F8 C11 1.367(4) .
F9 C14 1.361(4) .
F10 C15 1.349(4) .
F11 C16 1.349(3) .
F12 C17 1.359(4) .
C1 C2 1.389(4) .
C1 C6 1.412(4) .
C2 C3 1.383(4) .
C3 C4 1.379(5) .
C4 C5 1.381(5) .
C5 C6 1.382(4) .
C7 C8 1.383(4) .
C7 C12 1.417(4) .
C8 C9 1.381(5) .
C9 C10 1.379(5) .
C10 C11 1.379(4) .
C11 C12 1.371(4) .
C13 C14 1.377(4) .
C13 C18 1.415(5) .
C14 C15 1.380(4) .
C15 C16 1.378(5) .
C16 C17 1.384(4) .
C17 C18 1.372(4) .
O1 C24 1.368(6) .
O1 C23 1.432(5) .
O2 C44 1.375(3) .
O2 C43 1.440(3) .
C21 C22 1.517(7) .
C21 H21A 0.9800 .
C21 H21B 0.9800 .
C21 H21C 0.9800 .
C22 C23 1.476(7) .
C22 H22A 0.9900 .
C22 H22B 0.9900 .
C23 H23A 0.9900 .
C23 H23B 0.9900 .
C24 C25 1.399(6) .
C24 C26 1.412(6) .
C25 C26 1.377(6) 2_655
C25 H25A 0.9500 .
C26 C25 1.377(6) 2_655
C26 C27 1.502(6) .
C27 C28 1.319(6) .
C27 H27A 0.9500 .
C28 C29 1.482(5) .
C28 H28A 0.9500 .
C29 C34 1.386(6) .
C29 C30 1.412(6) .
C30 C31 1.389(5) .
C30 H30A 0.9500 .
C31 C32 1.379(5) .
C31 H31A 0.9500 .
C32 C33 1.387(5) .
C32 H32A 0.9500 .
C33 C34 1.371(5) .
C33 H33A 0.9500 .
C34 H34A 0.9500 .
C41 C42 1.521(4) .
C41 H41A 0.9800 .
C41 H41B 0.9800 .
C41 H41C 0.9800 .
C42 C43 1.514(4) .
C42 H42A 0.9900 .
C42 H42B 0.9900 .
C43 H43A 0.9900 .
C43 H43B 0.9900 .
C44 C46 1.385(4) 2_646
C44 C45 1.409(4) .
C45 C46 1.401(4) .
C45 C47 1.464(4) .
C46 C44 1.385(4) 2_646
C46 H46A 0.9500 .
C47 C48 1.349(4) .
C47 H47A 0.9500 .
C48 C49 1.476(4) .
C48 H48A 0.9500 .
C49 C54 1.398(4) .
C49 C50 1.403(4) .
C50 C51 1.385(4) .
C50 H50A 0.9500 .
C51 C52 1.396(4) .
C51 H51A 0.9500 .
C52 C53 1.378(4) .
C52 H52A 0.9500 .
C53 C54 1.386(4) .
C53 H53A 0.9500 .
C54 H54A 0.9500 .
C61 Cl2 1.749(4) .
C61 Cl1 1.770(4) .
C61 H61A 0.9900 .
C61 H61B 0.9900 .
